data_9017097
loop_
_publ_author_name
'Ross, N. L.'
'Zhao, J.'
'Slebodnick, C.'
'Spencer, E. C.'
'Chakoumakos, B. C.'

_publ_section_title
;
 Petalite under pressure: Elastic behavior and phase stability
 Note: P = 1.25 GPa
;
_journal_name_full 'American Mineralogist'
_journal_page_first 714
_journal_page_last 721
_journal_volume 100
_journal_year 2015
_chemical_compound_source 'Aracuai pegmatite district, Minas Gerais, Brazil'
_chemical_formula_sum 'Al Li O10 Si4'
_chemical_name_mineral Petalite
_space_group_IT_number 13
_space_group_name_Hall '-P 2yc'
_space_group_name_H-M_alt 'P 1 2/c 1'
_symmetry_space_group_name_H-M 'P 1 2/c 1'
_cell_angle_alpha 90
_cell_angle_beta 141.074
_cell_angle_gamma 90
_cell_length_a 11.1425
_cell_length_b 5.0723
_cell_length_c 11.6092
_cell_formula_units_Z 2
_cell_volume 412.257
_database_code_amcsd 0020427
_diffrn_ambient_pressure 1.25e+06
_exptl_crystal_density_diffrn 2.467
_cod_data_source_file inputs/fixed/downloads/05/05818.cif
_cod_data_source_block 05818
_cod_original_formula_sum 'Li Al Si4 O10'
_cod_database_code 9017097

loop_
_space_group_symop_operation_xyz
x,y,z
x,-y,1/2+z
-x,y,1/2-z
-x,-y,-z

loop_
_atom_site_label
_atom_site_fract_x
_atom_site_fract_y
_atom_site_fract_z
_atom_site_U_iso_or_equiv
Li1 0.50000 0.75500 0.25000 0.02100
Al1 0.50000 0.25440 0.25000 0.00970
Si1 0.78990 0.02460 0.79210 0.00970
Si2 0.79000 0.52240 0.64240 0.01160
O1 0.63390 -0.03200 0.77300 0.01870
O2 0.76780 -0.17730 0.66890 0.01450
O3 0.00000 0.00000 0.00000 0.03600
O4 0.75690 0.32310 0.72210 0.02170
O5 0.00000 0.47260 0.75000 0.03000
O6 0.63440 0.47750 0.42790 0.01500

loop_
_cod_related_entry_id
_cod_related_entry_database
_cod_related_entry_code
1 AMCSD 0020427
